data_2200961
loop_
_publ_author_name
'Blake, Alexander J.'
'Felloni, Marina'
'Hubberstey, Peter'
'Schr\"oder, Martin'
'Wilson, Claire'

_publ_section_title
;
 Triaqua(2,6-pyridinedicarboxylato)copper(II) at 150K
;
_journal_issue 2
_journal_name_full 'Acta Crystallographica Section E'
_journal_page_first m43
_journal_page_last m46
_journal_paper_doi 10.1107/S160053680102164X
_journal_volume 58
_journal_year 2002
_chemical_formula_iupac '[Cu (C7 H3 N O4) (H2 O)3]'
_chemical_formula_moiety 'C7 H9 Cu N O7'
_chemical_formula_sum 'C7 H9 Cu N O7'
_chemical_formula_weight 282.69
_chemical_name_systematic
;
 ?
;
_space_group_IT_number 14
_symmetry_cell_setting monoclinic
_symmetry_space_group_name_Hall '-P 2yn'
_symmetry_space_group_name_H-M 'P 1 21/n 1'
_atom_sites_solution_hydrogens 'aromatic H atoms geometrically placed; water H atoms located from \DF'
_atom_sites_solution_primary direct
_atom_sites_solution_secondary 'difference Fourier method'
_audit_creation_method SHELXL-97
_cell_angle_alpha 90.00
_cell_angle_beta 106.377(2)
_cell_angle_gamma 90.00
_cell_formula_units_Z 4
_cell_length_a 6.4111(9)
_cell_length_b 23.169(3)
_cell_length_c 6.8348(9)
_cell_measurement_reflns_used 4778
_cell_measurement_temperature 150(2)
_cell_measurement_theta_max 28.75
_cell_measurement_theta_min 2.65
_cell_volume 974.0(2)
_computing_cell_refinement 'SAINT (Bruker, 2000)'
_computing_data_collection 'SMART (Bruker, 2001)'
_computing_data_reduction 'SAINT and SHELXTL (Bruker, 1997)'
_computing_molecular_graphics 'CAMERON (Watkin et al., 1996)'
_computing_publication_material 'SHELXL97 and PLATON (Spek, 2001)'
_computing_structure_refinement 'SHELXL97 (Sheldrick, 1997)'
_computing_structure_solution 'SHELXS97 (Sheldrick, 1997)'
_diffrn_ambient_temperature 150(2)
_diffrn_measured_fraction_theta_full .971
_diffrn_measured_fraction_theta_max .883
_diffrn_measurement_device_type 'Bruker SMART 1000 CCD area=detector'
_diffrn_measurement_method \w
_diffrn_radiation_monochromator graphite
_diffrn_radiation_source 'fine-focus sealed tube'
_diffrn_radiation_type MoK\a
_diffrn_radiation_wavelength .71073
_diffrn_reflns_av_R_equivalents .022
_diffrn_reflns_av_sigmaI/netI .020
_diffrn_reflns_limit_h_max 8
_diffrn_reflns_limit_h_min -8
_diffrn_reflns_limit_k_max 27
_diffrn_reflns_limit_k_min -30
_diffrn_reflns_limit_l_max 6
_diffrn_reflns_limit_l_min -8
_diffrn_reflns_number 6789
_diffrn_reflns_theta_full 27.50
_diffrn_reflns_theta_max 28.76
_diffrn_reflns_theta_min 3.23
_diffrn_standards_number 0
_exptl_absorpt_coefficient_mu 2.264
_exptl_absorpt_correction_T_max .530
_exptl_absorpt_correction_T_min .406
_exptl_absorpt_correction_type multi-scan
_exptl_absorpt_process_details '(SADABS: Bruker, 2001)'
_exptl_crystal_colour blue
_exptl_crystal_density_diffrn 1.928
_exptl_crystal_density_meas ?
_exptl_crystal_density_method 'not measured'
_exptl_crystal_description block
_exptl_crystal_F_000 572
_exptl_crystal_size_max .45
_exptl_crystal_size_mid .32
_exptl_crystal_size_min .28
_refine_diff_density_max .40
_refine_diff_density_min -.48
_refine_ls_extinction_coef .0465(15)
_refine_ls_extinction_expression Fc^*^=kFc[1+0.001xFc^2^\l^3^/sin(2\q)]^-1/4^
_refine_ls_extinction_method SHELXL97
_refine_ls_goodness_of_fit_ref 1.151
_refine_ls_hydrogen_treatment mixed
_refine_ls_matrix_type full
_refine_ls_number_parameters 164
_refine_ls_number_reflns 2248
_refine_ls_number_restraints 9
_refine_ls_restrained_S_all 1.150
_refine_ls_R_factor_all .023
_refine_ls_R_factor_gt .021
_refine_ls_shift/su_max .001
_refine_ls_shift/su_mean .000
_refine_ls_structure_factor_coef Fsqd
_refine_ls_weighting_details 'calc w = 1/[\s^2^(Fo^2^)+(0.024P)^2^+0.603P] where P = (Fo^2^+2Fc^2^)/3'
_refine_ls_weighting_scheme calc
_refine_ls_wR_factor_gt .060
_refine_ls_wR_factor_ref .061
_reflns_number_gt 2075
_reflns_number_total 2308
_reflns_threshold_expression I>2\s(I)
_cod_data_source_file om6073.cif
_cod_data_source_block I
_cod_depositor_comments
;
The following automatic conversions were performed:
'_symmetry_cell_setting' value 'Monoclinic' changed to 'monoclinic'
according to '/home/saulius/struct/CIF-dictionaries/cif_core.dic'
dictionary named 'cif_core.dic' version 2.4.1 from 2010-06-29.

Automatic conversion script
Id: cif_fix_enum 1527 2010-12-29 10:47:43Z saulius 

The following automatic conversions were performed:

'_chemical_melting_point' value 'unknown' was changed to '?' - the
value is undefined or not given.

Automatic conversion script
Id: cif_fix_values 1646 2011-03-28 12:23:43Z adriana 

The following automatic conversions were performed:

'_chemical_melting_point' value 'unknown' was changed to '?' - the
value is undefined or not given.

'_symmetry_cell_setting' value
'Monoclinic' changed to 'monoclinic' according to
/home/saulius/struct/CIF-dictionaries/cif_core.dic dictionary named
'cif_core.dic' version 2.4.1 from 2010-06-29.

Automatic conversion script
Id: cif_fix_values 1715 2011-07-08 13:25:40Z adriana 

The following automatic conversions were performed:

'_exptl_crystal_density_meas' value 'not measured' was changed to '?'
- the value is perceived as not measured.

Automatic conversion script
Id: cif_fix_values 3008 2015-01-20 13:52:24Z robertas 

The following automatic conversions were performed:

'_atom_sites_solution_primary' value 'direct method' was changed to
'direct'.

Automatic conversion script
Id: cif_fix_values 6452 2018-10-05 10:23:21Z andrius 
;
_cod_original_sg_symbol_H-M 'P 21/n'
_cod_database_code 2200961
_cod_database_fobs_code 2200961

loop_
_symmetry_equiv_pos_as_xyz
'x, y, z'
'-x+1/2, y+1/2, -z+1/2'
'-x, -y, -z'
'x-1/2, -y-1/2, z-1/2'

loop_
_atom_site_label
_atom_site_fract_x
_atom_site_fract_y
_atom_site_fract_z
_atom_site_U_iso_or_equiv
_atom_site_adp_type
_atom_site_calc_flag
_atom_site_refinement_flags
_atom_site_occupancy
_atom_site_disorder_assembly
_atom_site_disorder_group
_atom_site_type_symbol
Cu -.00531(3) .185504(7) .26660(3) .01235(10) Uani d . 1 . . Cu
N1 -.00377(17) .10313(6) .25952(17) .0121(3) Uani d . 1 . . N
C2 .1832(2) .07556(6) .3430(2) .0129(3) Uani d . 1 . . C
C3 .1924(2) .01573(7) .3373(2) .0160(3) Uani d . 1 . . C
H3 .3255 -.0043 .3920 .019 Uiso calc R 1 . . H
C4 -.0005(2) -.01411(7) .2486(2) .0171(3) Uani d . 1 . . C
H4 .0006 -.0551 .2447 .020 Uiso calc R 1 . . H
C5 -.1952(2) .01569(7) .1653(2) .0157(3) Uani d . 1 . . C
H5 -.3272 -.0044 .1067 .019 Uiso calc R 1 . . H
C6 -.1894(2) .07558(7) .1711(2) .0130(3) Uani d . 1 . . C
C7 .3675(2) .11741(6) .4402(2) .0137(3) Uani d . 1 . . C
O1 .55342(17) .09934(5) .51778(18) .0193(2) Uani d . 1 . . O
O2 .30812(17) .17066(5) .43291(17) .0157(2) Uani d . 1 . . O
C8 -.3753(2) .11753(6) .0816(2) .0134(3) Uani d . 1 . . C
O3 -.56128(17) .09975(5) .00236(18) .0187(2) Uani d . 1 . . O
O4 -.31722(17) .17102(5) .09691(17) .0155(2) Uani d . 1 . . O
O1W -.00441(18) .26771(5) .26412(16) .0193(3) Uani d D 1 . . O
H1WA .051(3) .2864(8) .366(2) .029 Uiso d D 1 . . H
H1WB -.047(3) .2877(8) .163(2) .029 Uiso d D 1 . . H
O2W -.13958(19) .19273(5) .55411(18) .0184(2) Uani d D 1 . . O
H2WA -.229(3) .1678(7) .545(3) .028 Uiso d D 1 . . H
H2WB -.057(3) .1931(9) .6691(18) .028 Uiso d D 1 . . H
O3W .12943(18) .19374(5) -.03765(18) .0181(2) Uani d D 1 . . O
H3WA .193(3) .2247(5) -.019(3) .027 Uiso d D 1 . . H
H3WB .221(3) .1685(6) -.022(3) .027 Uiso d D 1 . . H

loop_
_atom_site_aniso_label
_atom_site_aniso_U_11
_atom_site_aniso_U_22
_atom_site_aniso_U_33
_atom_site_aniso_U_12
_atom_site_aniso_U_13
_atom_site_aniso_U_23
Cu .01152(12) .00718(12) .01579(13) .00012(6) -.00031(8) -.00026(6)
N1 .0122(6) .0103(6) .0130(6) .0004(4) .0021(5) .0000(4)
C2 .0127(6) .0116(7) .0137(7) .0002(5) .0026(5) .0005(5)
C3 .0144(7) .0129(7) .0193(7) .0025(5) .0022(6) .0007(6)
C4 .0199(8) .0094(7) .0207(8) .0003(5) .0038(6) -.0005(5)
C5 .0146(7) .0118(7) .0189(7) -.0026(5) .0017(6) -.0012(5)
C6 .0119(6) .0138(7) .0128(7) -.0001(5) .0025(5) -.0001(5)
C7 .0150(7) .0113(7) .0138(7) -.0011(5) .0027(5) -.0005(5)
O1 .0130(5) .0155(6) .0255(6) .0015(4) -.0010(4) .0011(4)
O2 .0138(5) .0114(5) .0185(5) -.0002(4) -.0007(4) -.0008(4)
C8 .0139(6) .0123(7) .0133(7) .0005(5) .0028(5) -.0001(5)
O3 .0131(5) .0148(5) .0248(6) -.0017(4) -.0005(4) -.0017(4)
O4 .0136(5) .0107(5) .0189(5) .0002(4) -.0008(4) .0009(4)
O1W .0303(7) .0094(6) .0137(5) -.0001(4) -.0012(5) .0003(4)
O2W .0174(5) .0206(6) .0163(6) -.0037(4) .0033(4) -.0003(4)
O3W .0152(5) .0176(6) .0212(6) -.0003(4) .0047(5) .0006(4)

loop_
_atom_type_symbol
_atom_type_description
_atom_type_scat_dispersion_real
_atom_type_scat_dispersion_imag
_atom_type_scat_source
C C .0033 .0016 'International Tables Vol C Tables 4.2.6.8 and 6.1.1.4'
H H .0000 .0000 'International Tables Vol C Tables 4.2.6.8 and 6.1.1.4'
N N .0061 .0033 'International Tables Vol C Tables 4.2.6.8 and 6.1.1.4'
O O .0106 .0060 'International Tables Vol C Tables 4.2.6.8 and 6.1.1.4'
Cu Cu .3201 1.2651 'International Tables Vol C Tables 4.2.6.8 and 6.1.1.4'

loop_
_geom_angle_atom_site_label_1
_geom_angle_atom_site_label_2
_geom_angle_atom_site_label_3
_geom_angle
_geom_angle_publ_flag
N1 Cu O2 80.46(4) y
N1 Cu O4 80.34(4) y
N1 Cu O1W 177.86(5) y
N1 Cu O2W 95.60(4) y
N1 Cu O3W 92.88(4) y
O2 Cu O4 160.79(5) y
O2 Cu O1W 99.71(5) y
O2 Cu O2W 94.66(4) y
O2 Cu O3W 87.64(4) y
O4 Cu O1W 99.47(4) y
O4 Cu O2W 87.47(4) y
O4 Cu O3W 93.07(4) y
O1W Cu O2W 86.52(5) y
O1W Cu O3W 84.99(4) y
O2W Cu O3W 171.47(4) y
C6 N1 C2 122.86(14) ?
C6 N1 Cu 118.61(10) y
C2 N1 Cu 118.52(10) y
N1 C2 C3 120.34(13) ?
N1 C2 C7 111.90(13) ?
C3 C2 C7 127.75(13) ?
C2 C3 C4 117.85(14) ?
C3 C4 C5 120.74(15) ?
C6 C5 C4 117.89(14) ?
N1 C6 C5 120.26(13) ?
N1 C6 C8 111.88(13) ?
C5 C6 C8 127.84(13) ?
O1 C7 O2 125.53(14) ?
O1 C7 C2 120.44(13) ?
O2 C7 C2 114.04(12) ?
C7 O2 Cu 114.65(9) y
O3 C8 O4 125.30(14) ?
O3 C8 C6 120.84(13) ?
O4 C8 C6 113.86(12) ?
C8 O4 Cu 114.78(9) y
Cu O1W H1WA 121.8(14) ?
Cu O1W H1WB 125.2(14) ?
H1WA O1W H1WB 113(2) ?
Cu O2W H2WA 107.6(16) ?
Cu O2W H2WB 120.8(15) ?
H2WA O2W H2WB 109.9(17) ?
C2 C3 H3 121.1 ?
C4 C3 H3 121.1 ?
C3 C4 H4 119.6 ?
C5 C4 H4 119.6 ?
C6 C5 H5 121.1 ?
C4 C5 H5 121.1 ?
Cu O3W H3WA 102.2(15) ?
Cu O3W H3WB 104.2(16) ?
H3WA O3W H3WB 107.4(17) ?

loop_
_geom_bond_atom_site_label_1
_geom_bond_atom_site_label_2
_geom_bond_site_symmetry_2
_geom_bond_distance
_geom_bond_publ_flag
Cu N1 . 1.9093(14) y
Cu O2 . 2.0397(11) y
Cu O4 . 2.0368(11) y
Cu O1W . 1.9047(12) y
Cu O2W . 2.3631(12) y
Cu O3W . 2.4739(12) y
N1 C6 . 1.3352(18) ?
N1 C2 . 1.3362(18) ?
C2 C3 . 1.388(2) ?
C2 C7 . 1.528(2) ?
C3 C4 . 1.397(2) ?
C4 C5 . 1.399(2) ?
C5 C6 . 1.389(2) ?
C6 C8 . 1.526(2) ?
C7 O1 . 1.2333(18) ?
C7 O2 . 1.2880(19) ?
C8 O3 . 1.2332(18) ?
C8 O4 . 1.2897(19) ?
O1W H1WA . .813(9) ?
O1W H1WB . .813(9) ?
O2W H2WA . .804(9) ?
O2W H2WB . .815(9) ?
C3 H3 . .9500 ?
C4 H4 . .9500 ?
C5 H5 . .9500 ?
O3W H3WA . .817(9) ?
O3W H3WB . .815(9) ?

loop_
_geom_hbond_atom_site_label_D
_geom_hbond_atom_site_label_H
_geom_hbond_atom_site_label_A
_geom_hbond_site_symmetry_A
_geom_hbond_distance_DH
_geom_hbond_distance_HA
_geom_hbond_distance_DA
_geom_hbond_angle_DHA
O1W H1WA O4 4_666 .813(9) 1.850(9) 2.6627(15) 179(2)
O1W H1WB O2 4_565 .813(9) 1.855(10) 2.6596(15) 170(2)
O2W H2WA O1 1_455 .804(9) 2.085(10) 2.8883(16) 176(2)
O2W H2WB O3W 1_556 .815(9) 2.023(10) 2.8367(19) 176(2)
O3W H3WA O2W 4_665 .817(9) 2.181(10) 2.9969(19) 176(2)
O3W H3WB O3 1_655 .815(9) 2.092(9) 2.9056(17) 176(2)
